data_7224100
loop_
_publ_author_name
'Espinosa, Miguel'
'Garc\'ia Ortiz, Andrea'
'Blay, Gonzalo'
'Cardona, Luz'
'Mu\~noz, Carmen'
'Pedro, Jose R.'

_publ_section_title
;
 E,Z-Stereodivergent Synthesis of N-Tosyl \a,\b-Dehydroamino Esters via a
 Mukaiyama-Michael Addition
;
_journal_name_full 'RSC Adv.'
_journal_paper_doi 10.1039/C5RA27354D
_journal_year 2016
_chemical_formula_sum 'C23 H27 N O6 S'
_chemical_formula_weight 445.52
_chemical_name_systematic
;
 ?
;
_space_group_IT_number 14
_symmetry_cell_setting monoclinic
_symmetry_space_group_name_Hall '-P 2ybc'
_symmetry_space_group_name_H-M 'P 1 21/c 1'
_atom_sites_solution_hydrogens geom
_atom_sites_solution_primary direct
_atom_sites_solution_secondary difmap
_audit_creation_method SHELXL-97
_audit_update_record
;
2015-12-14 deposited with the CCDC.
2016-02-01 downloaded from the CCDC.
;
_cell_angle_alpha 90.00
_cell_angle_beta 125.4390(10)
_cell_angle_gamma 90.00
_cell_formula_units_Z 4
_cell_length_a 10.1470(2)
_cell_length_b 18.6590(3)
_cell_length_c 14.8300(2)
_cell_measurement_reflns_used 5409
_cell_measurement_temperature 293(2)
_cell_measurement_theta_max 27.485
_cell_measurement_theta_min 0.998
_cell_volume 2287.61(7)
_computing_cell_refinement 'HKL DENZO'
_computing_data_collection COLLECT
_computing_data_reduction 'HKL DENZO and SCALEPACK'
_computing_structure_refinement 'SHELXL-97 (Sheldrick, 2008)'
_computing_structure_solution SHELXS-97
_diffrn_ambient_temperature 293(2)
_diffrn_measured_fraction_theta_full 0.998
_diffrn_measured_fraction_theta_max 0.998
_diffrn_radiation_monochromator graphite
_diffrn_radiation_source 'fine-focus sealed tube'
_diffrn_radiation_type MoK\a
_diffrn_radiation_wavelength 0.71073
_diffrn_reflns_av_R_equivalents 0.0126
_diffrn_reflns_av_sigmaI/netI 0.0190
_diffrn_reflns_limit_h_max 13
_diffrn_reflns_limit_h_min -13
_diffrn_reflns_limit_k_max 24
_diffrn_reflns_limit_k_min -24
_diffrn_reflns_limit_l_max 19
_diffrn_reflns_limit_l_min -19
_diffrn_reflns_number 10307
_diffrn_reflns_theta_full 27.48
_diffrn_reflns_theta_max 27.48
_diffrn_reflns_theta_min 2.01
_exptl_absorpt_coefficient_mu 0.180
_exptl_absorpt_correction_T_max 0.9946
_exptl_absorpt_correction_T_min 0.9858
_exptl_absorpt_correction_type empirical
_exptl_absorpt_process_details 'Empirical absorption correction:XABS2'
_exptl_crystal_colour colorless
_exptl_crystal_density_diffrn 1.294
_exptl_crystal_density_method 'not measured'
_exptl_crystal_description prismatic
_exptl_crystal_F_000 944
_exptl_crystal_size_max 0.08
_exptl_crystal_size_mid 0.04
_exptl_crystal_size_min 0.03
_refine_diff_density_max 0.360
_refine_diff_density_min -0.440
_refine_diff_density_rms 0.082
_refine_ls_extinction_method none
_refine_ls_goodness_of_fit_ref 0.907
_refine_ls_hydrogen_treatment mixed
_refine_ls_matrix_type full
_refine_ls_number_parameters 292
_refine_ls_number_reflns 5237
_refine_ls_number_restraints 0
_refine_ls_restrained_S_all 0.907
_refine_ls_R_factor_all 0.0598
_refine_ls_R_factor_gt 0.0466
_refine_ls_shift/su_max 0.015
_refine_ls_shift/su_mean 0.003
_refine_ls_structure_factor_coef Fsqd
_refine_ls_weighting_details 'calc w=1/[\s^2^(Fo^2^)+(0.1916P)^2^+1.2399P] where P=(Fo^2^+2Fc^2^)/3'
_refine_ls_weighting_scheme calc
_refine_ls_wR_factor_gt 0.1282
_refine_ls_wR_factor_ref 0.1572
_reflns_number_gt 4235
_reflns_number_total 5237
_reflns_threshold_expression >2sigma(I)
_cod_data_source_file c5ra27354d2.cif
_cod_data_source_block shelxl
_cod_original_sg_symbol_H-M P21/c
_cod_database_code 7224100

loop_
_symmetry_equiv_pos_as_xyz
'x, y, z'
'-x, y+1/2, -z+1/2'
'-x, -y, -z'
'x, -y-1/2, z-1/2'

loop_
_atom_site_label
_atom_site_type_symbol
_atom_site_fract_x
_atom_site_fract_y
_atom_site_fract_z
_atom_site_U_iso_or_equiv
_atom_site_adp_type
_atom_site_occupancy
_atom_site_symmetry_multiplicity
_atom_site_calc_flag
_atom_site_refinement_flags
S S 0.87806(5) 0.14943(2) 0.96122(3) 0.03893(17) Uani 1 1 d .
O1 O 0.89699(17) 0.07660(8) 0.99646(12) 0.0492(3) Uani 1 1 d .
O2 O 0.92953(19) 0.20603(9) 1.03966(12) 0.0565(4) Uani 1 1 d .
O3 O 0.3773(3) 0.12803(11) 0.58309(14) 0.0908(8) Uani 1 1 d .
O4 O 0.5598(2) 0.21354(9) 0.66817(13) 0.0638(5) Uani 1 1 d .
O5 O 0.4249(2) -0.18272(9) 0.64123(15) 0.0713(5) Uani 1 1 d .
O6 O 0.3388(2) -0.09167(9) 0.52255(12) 0.0650(5) Uani 1 1 d .
N N 0.68552(18) 0.16462(9) 0.86915(13) 0.0387(3) Uani 1 1 d .
C1 C 0.9761(2) 0.15928(9) 0.89536(15) 0.0381(4) Uani 1 1 d .
C2 C 0.9804(3) 0.22583(10) 0.8558(2) 0.0524(5) Uani 1 1 d .
H2 H 0.9280 0.2648 0.8611 0.063 Uiso 1 1 calc R
C3 C 1.0633(3) 0.23388(12) 0.8084(2) 0.0573(6) Uani 1 1 d .
H3 H 1.0643 0.2784 0.7805 0.069 Uiso 1 1 calc R
C4 C 1.1445(2) 0.17732(11) 0.80145(17) 0.0473(4) Uani 1 1 d .
C5 C 1.1371(2) 0.11103(11) 0.84055(17) 0.0476(4) Uani 1 1 d .
H5 H 1.1898 0.0722 0.8355 0.057 Uiso 1 1 calc R
C6 C 1.0528(2) 0.10123(10) 0.88710(15) 0.0425(4) Uani 1 1 d .
H6 H 1.0480 0.0563 0.9123 0.051 Uiso 1 1 calc R
C7 C 1.2342(3) 0.18731(16) 0.7501(3) 0.0702(7) Uani 1 1 d .
H7A H 1.2259 0.2364 0.7281 0.084 Uiso 1 1 calc R
H7B H 1.1881 0.1568 0.6864 0.084 Uiso 1 1 calc R
H7C H 1.3459 0.1751 0.8029 0.084 Uiso 1 1 calc R
C8 C 0.5826(2) 0.11842(9) 0.77806(14) 0.0354(4) Uani 1 1 d .
C9 C 0.4937(3) 0.15168(10) 0.66520(17) 0.0457(4) Uani 1 1 d .
C10 C 0.4802(5) 0.25161(16) 0.5643(2) 0.0941(11) Uani 1 1 d .
H10A H 0.5369 0.2955 0.5749 0.113 Uiso 1 1 calc R
H10B H 0.3708 0.2622 0.5380 0.113 Uiso 1 1 calc R
H10C H 0.4801 0.2224 0.5109 0.113 Uiso 1 1 calc R
C11 C 0.5633(2) 0.05033(10) 0.79564(15) 0.0395(4) Uani 1 1 d .
C12 C 0.4571(2) -0.00621(10) 0.71225(15) 0.0387(4) Uani 1 1 d .
C13 C 0.3386(2) -0.03311(10) 0.73667(16) 0.0429(4) Uani 1 1 d .
C14 C 0.1760(3) -0.03871(13) 0.6508(2) 0.0585(5) Uani 1 1 d .
H14 H 0.1407 -0.0256 0.5796 0.070 Uiso 1 1 calc R
C15 C 0.0643(3) -0.06379(16) 0.6699(3) 0.0743(8) Uani 1 1 d .
H15 H -0.0441 -0.0683 0.6112 0.089 Uiso 1 1 calc R
C16 C 0.1143(4) -0.08174(14) 0.7750(3) 0.0692(7) Uani 1 1 d .
H16 H 0.0397 -0.0977 0.7879 0.083 Uiso 1 1 calc R
C17 C 0.2738(4) -0.07604(12) 0.8604(2) 0.0628(6) Uani 1 1 d .
H17 H 0.3077 -0.0886 0.9315 0.075 Uiso 1 1 calc R
C18 C 0.3859(3) -0.05177(11) 0.84272(19) 0.0505(5) Uani 1 1 d .
H18 H 0.4941 -0.0478 0.9022 0.061 Uiso 1 1 calc R
C19 C 0.5579(2) -0.06763(10) 0.70656(15) 0.0414(4) Uani 1 1 d .
C20 C 0.6531(3) -0.03634(14) 0.6640(2) 0.0602(6) Uani 1 1 d .
H20A H 0.5799 -0.0123 0.5948 0.072 Uiso 1 1 calc R
H20B H 0.7067 -0.0744 0.6536 0.072 Uiso 1 1 calc R
H20C H 0.7320 -0.0028 0.7171 0.072 Uiso 1 1 calc R
C21 C 0.6737(3) -0.10555(13) 0.81622(17) 0.0579(6) Uani 1 1 d .
H21A H 0.7512 -0.0718 0.8697 0.069 Uiso 1 1 calc R
H21B H 0.7291 -0.1430 0.8063 0.069 Uiso 1 1 calc R
H21C H 0.6140 -0.1258 0.8418 0.069 Uiso 1 1 calc R
C22 C 0.4355(2) -0.12164(11) 0.62217(16) 0.0456(4) Uani 1 1 d .
C23 C 0.2084(4) -0.13489(19) 0.4356(2) 0.0884(10) Uani 1 1 d .
H23A H 0.1477 -0.1075 0.3685 0.106 Uiso 1 1 calc R
H23B H 0.1387 -0.1493 0.4565 0.106 Uiso 1 1 calc R
H23C H 0.2522 -0.1767 0.4241 0.106 Uiso 1 1 calc R
H11 H 0.623(3) 0.0345(13) 0.870(2) 0.054(6) Uiso 1 1 d .
H12 H 0.398(3) 0.0125(12) 0.6439(19) 0.043(5) Uiso 1 1 d .
H1N H 0.660(3) 0.2068(13) 0.8574(19) 0.044(6) Uiso 1 1 d .

loop_
_atom_site_aniso_label
_atom_site_aniso_U_11
_atom_site_aniso_U_22
_atom_site_aniso_U_33
_atom_site_aniso_U_23
_atom_site_aniso_U_13
_atom_site_aniso_U_12
S 0.0357(3) 0.0409(3) 0.0342(3) -0.00158(16) 0.0169(2) -0.00179(16)
O1 0.0453(8) 0.0491(8) 0.0470(7) 0.0136(6) 0.0233(6) 0.0050(6)
O2 0.0531(8) 0.0631(9) 0.0446(8) -0.0190(7) 0.0233(7) -0.0096(7)
O3 0.0925(15) 0.0668(11) 0.0452(9) 0.0124(8) 0.0009(9) -0.0233(10)
O4 0.0866(12) 0.0448(8) 0.0493(8) 0.0038(6) 0.0333(9) -0.0132(7)
O5 0.0737(12) 0.0431(8) 0.0723(11) -0.0030(8) 0.0282(9) -0.0107(7)
O6 0.0642(10) 0.0664(10) 0.0377(8) -0.0058(7) 0.0141(7) -0.0224(8)
N 0.0335(7) 0.0355(7) 0.0419(8) -0.0024(6) 0.0189(7) 0.0010(6)
C1 0.0334(8) 0.0355(8) 0.0395(9) -0.0001(7) 0.0177(7) -0.0002(6)
C2 0.0547(12) 0.0356(9) 0.0776(15) 0.0077(9) 0.0446(12) 0.0080(8)
C3 0.0557(12) 0.0435(11) 0.0832(16) 0.0158(10) 0.0463(12) 0.0051(9)
C4 0.0362(9) 0.0525(11) 0.0498(10) 0.0040(9) 0.0229(8) 0.0022(8)
C5 0.0455(10) 0.0441(10) 0.0512(11) -0.0002(8) 0.0268(9) 0.0078(8)
C6 0.0448(10) 0.0334(8) 0.0430(9) 0.0024(7) 0.0217(8) 0.0028(7)
C7 0.0585(14) 0.0791(17) 0.0891(18) 0.0157(14) 0.0519(14) 0.0088(12)
C8 0.0308(8) 0.0381(8) 0.0367(8) -0.0011(7) 0.0191(7) 0.0003(6)
C9 0.0499(11) 0.0379(9) 0.0434(10) 0.0027(7) 0.0236(9) 0.0011(8)
C10 0.153(3) 0.0551(14) 0.0600(16) 0.0138(12) 0.054(2) -0.0059(17)
C11 0.0378(9) 0.0413(9) 0.0341(8) -0.0010(7) 0.0177(7) -0.0057(7)
C12 0.0350(8) 0.0377(9) 0.0334(8) 0.0029(7) 0.0142(7) -0.0041(7)
C13 0.0410(9) 0.0347(8) 0.0508(10) -0.0013(7) 0.0253(8) -0.0021(7)
C14 0.0427(11) 0.0625(13) 0.0626(13) -0.0026(10) 0.0261(10) -0.0080(9)
C15 0.0450(12) 0.0792(18) 0.095(2) -0.0171(15) 0.0386(14) -0.0158(11)
C16 0.0745(17) 0.0565(13) 0.102(2) -0.0099(13) 0.0657(17) -0.0143(12)
C17 0.0818(17) 0.0500(12) 0.0833(17) 0.0024(11) 0.0633(15) -0.0019(11)
C18 0.0548(12) 0.0453(10) 0.0560(11) 0.0012(9) 0.0347(10) -0.0013(9)
C19 0.0362(9) 0.0458(9) 0.0355(9) -0.0045(7) 0.0170(8) -0.0052(7)
C20 0.0540(12) 0.0716(14) 0.0640(13) -0.0156(11) 0.0394(11) -0.0166(11)
C21 0.0491(12) 0.0609(13) 0.0438(11) 0.0014(9) 0.0156(9) 0.0128(9)
C22 0.0435(10) 0.0457(10) 0.0422(10) -0.0053(8) 0.0219(8) -0.0065(8)
C23 0.0757(19) 0.098(2) 0.0505(14) -0.0236(14) 0.0132(13) -0.0330(16)

loop_
_atom_type_symbol
_atom_type_description
_atom_type_scat_dispersion_real
_atom_type_scat_dispersion_imag
_atom_type_scat_source
C C 0.0033 0.0016 'International Tables Vol C Tables 4.2.6.8 and 6.1.1.4'
H H 0.0000 0.0000 'International Tables Vol C Tables 4.2.6.8 and 6.1.1.4'
O O 0.0106 0.0060 'International Tables Vol C Tables 4.2.6.8 and 6.1.1.4'
N N 0.0061 0.0033 'International Tables Vol C Tables 4.2.6.8 and 6.1.1.4'
S S 0.1246 0.1234 'International Tables Vol C Tables 4.2.6.8 and 6.1.1.4'

loop_
_geom_angle_atom_site_label_1
_geom_angle_atom_site_label_2
_geom_angle_atom_site_label_3
_geom_angle
O2 S O1 119.85(9)
O2 S N 104.36(9)
O1 S N 108.23(9)
O2 S C1 108.50(9)
O1 S C1 107.62(8)
N S C1 107.73(8)
C9 O4 C10 115.7(2)
C22 O6 C23 117.4(2)
C8 N S 123.52(13)
C8 N H1N 114.5(16)
S N H1N 115.2(17)
C6 C1 C2 120.52(17)
C6 C1 S 119.74(14)
C2 C1 S 119.70(14)
C3 C2 C1 119.43(18)
C3 C2 H2 120.3
C1 C2 H2 120.3
C4 C3 C2 121.41(19)
C4 C3 H3 119.3
C2 C3 H3 119.3
C5 C4 C3 118.13(18)
C5 C4 C7 121.3(2)
C3 C4 C7 120.5(2)
C4 C5 C6 121.62(18)
C4 C5 H5 119.2
C6 C5 H5 119.2
C1 C6 C5 118.86(17)
C1 C6 H6 120.6
C5 C6 H6 120.6
C4 C7 H7A 109.5
C4 C7 H7B 109.5
H7A C7 H7B 109.5
C4 C7 H7C 109.5
H7A C7 H7C 109.5
H7B C7 H7C 109.5
C11 C8 N 120.12(16)
C11 C8 C9 123.41(16)
N C8 C9 116.39(15)
O3 C9 O4 122.89(19)
O3 C9 C8 126.08(18)
O4 C9 C8 111.01(17)
O4 C10 H10A 109.5
O4 C10 H10B 109.5
H10A C10 H10B 109.5
O4 C10 H10C 109.5
H10A C10 H10C 109.5
H10B C10 H10C 109.5
C8 C11 C12 128.63(17)
C8 C11 H11 117.2(15)
C12 C11 H11 114.2(15)
C11 C12 C13 108.85(15)
C11 C12 C19 112.19(15)
C13 C12 C19 113.57(15)
C11 C12 H12 110.3(14)
C13 C12 H12 107.3(14)
C19 C12 H12 104.5(14)
C14 C13 C18 117.74(19)
C14 C13 C12 119.23(18)
C18 C13 C12 123.03(18)
C13 C14 C15 120.8(2)
C13 C14 H14 119.6
C15 C14 H14 119.6
C16 C15 C14 120.2(2)
C16 C15 H15 119.9
C14 C15 H15 119.9
C17 C16 C15 119.6(2)
C17 C16 H16 120.2
C15 C16 H16 120.2
C16 C17 C18 120.9(3)
C16 C17 H17 119.6
C18 C17 H17 119.6
C17 C18 C13 120.8(2)
C17 C18 H18 119.6
C13 C18 H18 119.6
C21 C19 C22 109.09(17)
C21 C19 C20 109.57(18)
C22 C19 C20 108.69(16)
C21 C19 C12 113.93(15)
C22 C19 C12 106.26(15)
C20 C19 C12 109.14(17)
C19 C20 H20A 109.5
C19 C20 H20B 109.5
H20A C20 H20B 109.5
C19 C20 H20C 109.5
H20A C20 H20C 109.5
H20B C20 H20C 109.5
C19 C21 H21A 109.5
C19 C21 H21B 109.5
H21A C21 H21B 109.5
C19 C21 H21C 109.5
H21A C21 H21C 109.5
H21B C21 H21C 109.5
O5 C22 O6 123.60(19)
O5 C22 C19 125.40(19)
O6 C22 C19 111.00(17)
O6 C23 H23A 109.5
O6 C23 H23B 109.5
H23A C23 H23B 109.5
O6 C23 H23C 109.5
H23A C23 H23C 109.5
H23B C23 H23C 109.5

loop_
_geom_bond_atom_site_label_1
_geom_bond_atom_site_label_2
_geom_bond_distance
S O1 1.4283(14)
S O2 1.4271(14)
S N 1.6334(16)
S C1 1.7615(19)
O3 C9 1.185(3)
O4 C9 1.323(2)
O4 C10 1.445(3)
O5 C22 1.194(3)
O6 C22 1.333(3)
O6 C23 1.444(3)
N C8 1.422(2)
N H1N 0.82(2)
C1 C6 1.380(3)
C1 C2 1.385(3)
C2 C3 1.382(3)
C2 H2 0.9300
C3 C4 1.379(3)
C3 H3 0.9300
C4 C5 1.387(3)
C4 C7 1.498(3)
C5 C6 1.388(3)
C5 H5 0.9300
C6 H6 0.9300
C7 H7A 0.9600
C7 H7B 0.9600
C7 H7C 0.9600
C8 C11 1.334(3)
C8 C9 1.500(3)
C10 H10A 0.9600
C10 H10B 0.9600
C10 H10C 0.9600
C11 C12 1.503(2)
C11 H11 0.95(3)
C12 C13 1.528(3)
C12 C19 1.571(3)
C12 H12 0.90(2)
C13 C14 1.385(3)
C13 C18 1.396(3)
C14 C15 1.399(3)
C14 H14 0.9300
C15 C16 1.371(4)
C15 H15 0.9300
C16 C17 1.363(4)
C16 H16 0.9300
C17 C18 1.383(3)
C17 H17 0.9300
C18 H18 0.9300
C19 C21 1.520(3)
C19 C22 1.524(3)
C19 C20 1.542(3)
C20 H20A 0.9600
C20 H20B 0.9600
C20 H20C 0.9600
C21 H21A 0.9600
C21 H21B 0.9600
C21 H21C 0.9600
C23 H23A 0.9600
C23 H23B 0.9600
C23 H23C 0.9600
